data_1574113
loop_
_publ_author_name
'Zhang, Hong-Jin'
'Chen, Zong-Ren'
'Xu, Ji-Tong'
'Ye, Jia-Wen'
'Chen, Ling'
'Chen, Xiao-Ming'

_publ_section_title
;
 CO2-enhanced TADF of an ultra-stable Cu(i) cluster via guest--host \p--\p
 interaction
;
_journal_issue 16
_journal_name_full 'Chemical Science'
_journal_page_first 6872
_journal_page_last 6878
_journal_paper_doi 10.1039/D4SC07949C
_journal_volume 16
_journal_year 2025
_chemical_formula_moiety 'C36 H28 Cu I O P2, 2(C H2 Cl2)'
_chemical_formula_sum 'C38 H32 Cl4 Cu I O P2'
_chemical_formula_weight 898.81
_space_group_crystal_system monoclinic
_space_group_IT_number 14
_space_group_name_Hall '-P 2ybc'
_space_group_name_H-M_alt 'P 1 21/c 1'
_atom_sites_solution_hydrogens geom
_atom_sites_solution_primary iterative
_audit_creation_date 2024-10-05
_audit_creation_method
;
Olex2 1.5
(compiled 2024.02.16 svn.r378c4104 for OlexSys, GUI svn.r6928)
;
_audit_update_record
;
2024-10-24 deposited with the CCDC.	2025-03-10 downloaded from the CCDC.
;
_cell_angle_alpha 90
_cell_angle_beta 116.901(2)
_cell_angle_gamma 90
_cell_formula_units_Z 4
_cell_length_a 13.5563(2)
_cell_length_b 20.7370(2)
_cell_length_c 14.8064(2)
_cell_measurement_reflns_used 30195
_cell_measurement_temperature 150.00(10)
_cell_measurement_theta_max 77.3180
_cell_measurement_theta_min 3.9690
_cell_volume 3711.92(11)
_computing_cell_refinement 'CrysAlisPro 1.171.41.122a (Rigaku OD, 2021)'
_computing_data_collection 'CrysAlisPro 1.171.41.122a (Rigaku OD, 2021)'
_computing_data_reduction 'CrysAlisPro 1.171.41.122a (Rigaku OD, 2021)'
_computing_molecular_graphics 'Olex2 1.5 (Dolomanov et al., 2009)'
_computing_publication_material 'Olex2 1.5 (Dolomanov et al., 2009)'
_computing_structure_refinement 'SHELXL 2018/3 (Sheldrick, 2015)'
_computing_structure_solution 'olex2.solve 1.5 (Bourhis et al., 2015)'
_diffrn_ambient_environment N~2~
_diffrn_ambient_temperature 150.00(10)
_diffrn_detector 'Hybrid Pixel Array Detector'
_diffrn_detector_area_resol_mean 10.0000
_diffrn_detector_type HyPix
_diffrn_measured_fraction_theta_full 1.000
_diffrn_measured_fraction_theta_max 1.000
_diffrn_measurement_details
;
List of Runs (angles in degrees, time in seconds):

  # Type    Start    End  Width  t~exp~   \w     \q     \k     \f   Frames
#--------------------------------------------------------------------------
  1  \w    -79.00 -27.00   0.50    0.14    --  -91.75 125.00-180.00  104
  2  \w    -84.00 -34.00   0.50    0.05    --  -48.55 125.00-120.00  100
  3  \w     98.00 175.00   0.50    0.14    --  108.86  38.00 -60.00  154
  4  \w     96.00 178.00   0.50    0.14    --  108.86  38.00  30.00  164
  5  \w     99.00 176.00   0.50    0.14    --  108.86  38.00   0.00  154
  6  \w   -117.00 -37.00   0.50    0.05    --  -48.55 -57.00 -60.00  160
  7  \w   -163.00 -92.00   0.50    0.14    --  -91.75 -38.00-180.00  142
  8  \w   -165.00 -78.00   0.50    0.14    --  -91.75 -38.00 120.00  174
  9  \w   -151.00 -80.00   0.50    0.14    --  -91.75 -19.00  60.00  142
 10  \w    -66.00 -28.00   0.50    0.14    --  -91.75  77.00  60.00   76
 11  \w    -62.00  19.00   0.50    0.05    --  -48.55  57.00  60.00  162
 12  \w    -23.00   2.00   0.50    0.05    --  -48.55  19.00 -60.00   50
 13  \w    -66.00 -41.00   0.50    0.14    --  -91.75  57.00-150.00   50
 14  \w    -65.00 -23.00   0.50    0.14    --  -91.75  57.00 -90.00   84
 15  \w    -26.00  27.00   0.50    0.05    --  -48.55  19.00-180.00  106
 16  \w   -121.00 -74.00   0.50    0.05    --  -48.55-125.00   0.00   94
 17  \w   -121.00 -96.00   0.50    0.05    --  -48.55-125.00-120.00   50
 18  \w     40.00 112.00   0.50    0.14    --  108.86-125.00  30.00  144
 19  \w     41.00  71.00   0.50    0.14    --  108.86 -99.00  60.00   60
 20  \w     47.00 110.00   0.50    0.14    --  108.86-125.00   0.00  126
 21  \w     61.00 112.00   0.50    0.14    --  108.86-125.00 -30.00  102
 22  \w     64.00 102.00   0.50    0.14    --  108.86-125.00 -90.00   76
 23  \w     71.00 104.00   0.50    0.14    --  108.86 -99.00-180.00   66
 24  \w     36.00 111.00   0.50    0.14    --  108.86-125.00 -60.00  150
 25  \w     53.00 104.00   0.50    0.14    --  108.86 -99.00  30.00  102
 26  \w     76.00 106.00   0.50    0.14    --  108.86 -99.00  60.00   60
 27  \w     36.00  94.00   0.50    0.14    --  108.86 -99.00  90.00  116
 28  \w     58.00 104.00   0.50    0.14    --  108.86 -99.00 150.00   92
 29  \w    -20.00   6.00   0.50    0.05    --   48.55 -19.00 150.00   52
 30  \w     44.00  97.00   0.50    0.14    --  108.86 -99.00 120.00  106
 31  \w     40.00  65.00   0.50    0.14    --  108.86 -57.00 -90.00   50
 32  \w     40.00  68.00   0.50    0.14    --  108.86 -99.00-180.00   56
;
_diffrn_measurement_device 'four-circle diffractometer'
_diffrn_measurement_device_type 'XtaLAB Synergy, Dualflex, HyPix'
_diffrn_measurement_method '\w scans'
_diffrn_orient_matrix_type 'CrysAlisPro convention (1999,Acta A55,543-557)'
_diffrn_orient_matrix_UB_11 -0.0774968000
_diffrn_orient_matrix_UB_12 0.0264758000
_diffrn_orient_matrix_UB_13 0.0417114000
_diffrn_orient_matrix_UB_21 0.0841980000
_diffrn_orient_matrix_UB_22 0.0537041000
_diffrn_orient_matrix_UB_23 0.0560330000
_diffrn_orient_matrix_UB_31 -0.0560457000
_diffrn_orient_matrix_UB_32 0.0439823000
_diffrn_orient_matrix_UB_33 -0.0934352000
_diffrn_radiation_monochromator mirror
_diffrn_radiation_probe x-ray
_diffrn_radiation_type 'Cu K\a'
_diffrn_radiation_wavelength 1.54184
_diffrn_reflns_av_R_equivalents 0.0566
_diffrn_reflns_av_unetI/netI 0.0331
_diffrn_reflns_Laue_measured_fraction_full 1.000
_diffrn_reflns_Laue_measured_fraction_max 1.000
_diffrn_reflns_limit_h_max 16
_diffrn_reflns_limit_h_min -16
_diffrn_reflns_limit_k_max 24
_diffrn_reflns_limit_k_min -23
_diffrn_reflns_limit_l_max 17
_diffrn_reflns_limit_l_min -17
_diffrn_reflns_number 40226
_diffrn_reflns_point_group_measured_fraction_full 1.000
_diffrn_reflns_point_group_measured_fraction_max 1.000
_diffrn_reflns_theta_full 66.578
_diffrn_reflns_theta_max 66.578
_diffrn_reflns_theta_min 3.656
_diffrn_source 'micro-focus sealed X-ray tube'
_diffrn_source_type 'PhotonJet (Cu) X-ray Source'
_exptl_absorpt_coefficient_mu 11.060
_exptl_absorpt_correction_T_max 1.00000
_exptl_absorpt_correction_T_min 0.46417
_exptl_absorpt_correction_type multi-scan
_exptl_absorpt_process_details
;
CrysAlisPro 1.171.41.122a (Rigaku Oxford Diffraction, 2021)
Empirical absorption correction using spherical harmonics,
implemented in SCALE3 ABSPACK scaling algorithm.
;
_exptl_crystal_density_diffrn 1.608
_exptl_crystal_description block
_exptl_crystal_F_000 1792
_exptl_crystal_size_max 0.3
_exptl_crystal_size_mid 0.2
_exptl_crystal_size_min 0.2
_refine_diff_density_max 1.001
_refine_diff_density_min -1.287
_refine_diff_density_rms 0.112
_refine_ls_extinction_method none
_refine_ls_goodness_of_fit_ref 1.061
_refine_ls_hydrogen_treatment constr
_refine_ls_matrix_type full
_refine_ls_number_parameters 424
_refine_ls_number_reflns 6559
_refine_ls_number_restraints 0
_refine_ls_restrained_S_all 1.061
_refine_ls_R_factor_all 0.0345
_refine_ls_R_factor_gt 0.0337
_refine_ls_shift/su_max 0.001
_refine_ls_shift/su_mean 0.000
_refine_ls_structure_factor_coef Fsqd
_refine_ls_weighting_details 'w=1/[\s^2^(Fo^2^)+(0.0491P)^2^+5.7398P] where P=(Fo^2^+2Fc^2^)/3'
_refine_ls_weighting_scheme calc
_refine_ls_wR_factor_gt 0.0881
_refine_ls_wR_factor_ref 0.0887
_reflns_Friedel_coverage 0.000
_reflns_number_gt 6381
_reflns_number_total 6559
_reflns_threshold_expression 'I > 2\s(I)'
_cod_data_source_file d4sc07949c3.cif
_cod_data_source_block exp_6578_auto
_cod_depositor_comments 'Adding full bibliography for 1574113--1574118.cif.'
_cod_original_cell_volume 3711.92(10)
_cod_database_code 1574113
_shelx_shelxl_version_number 2018/3
_shelx_space_group_comment
;
The symmetry employed for this shelxl refinement is uniquely defined
by the following loop, which should always be used as a source of
symmetry information in preference to the above space-group names.
They are only intended as comments.
;
_shelx_estimated_absorpt_t_max 0.216
_shelx_estimated_absorpt_t_min 0.136
_reflns_odcompleteness_completeness 99.94
_reflns_odcompleteness_iscentric 1
_reflns_odcompleteness_theta 66.97
_olex2_refinement_description
;
1. Fixed Uiso
 At 1.2 times of:
  All C(H) groups, All C(H,H) groups
2.a Secondary CH2 refined with riding coordinates:
 C01A(H01A,H01B), C01B(H01C,H01D)
2.b Aromatic/amide H refined with riding coordinates:
 C00B(H00B), C00I(H00I), C00J(H00J), C00K(H00K), C00L(H00L), C00M(H00M),
 C00O(H00O), C00P(H00P), C00Q(H00Q), C00R(H00R), C00S(H00S), C00T(H00T),
 C00U(H00U), C00V(H00V), C00W(H00W), C00X(H00X), C00Y(H00Y), C00Z(H00Z),
 C010(H010), C011(H011), C012(H012), C013(H013), C014(H014), C015(H015),
 C016(H016), C017(H017), C018(H018), C019(H019)
;
_olex2_submission_special_instructions 'No special instructions were received'
_oxdiff_exptl_absorpt_empirical_details
;
Empirical correction (ABSPACK) includes:
- Absorption correction using spherical harmonics
- Frame scaling
;
_oxdiff_exptl_absorpt_empirical_full_max 1.633
_oxdiff_exptl_absorpt_empirical_full_min 0.670

loop_
_space_group_symop_operation_xyz
'x, y, z'
'-x, y+1/2, -z+1/2'
'-x, -y, -z'
'x, -y-1/2, z-1/2'

loop_
_atom_site_label
_atom_site_type_symbol
_atom_site_fract_x
_atom_site_fract_y
_atom_site_fract_z
_atom_site_U_iso_or_equiv
_atom_site_adp_type
_atom_site_occupancy
_atom_site_site_symmetry_order
_atom_site_calc_flag
_atom_site_refinement_flags_posn
_atom_site_refinement_flags_adp
_atom_site_refinement_flags_occupancy
_atom_site_disorder_assembly
_atom_site_disorder_group
I001 I -0.03853(2) 0.59030(2) 0.44092(2) 0.01612(8) Uani 1 1 d . . . . .
Cu02 Cu 0.12688(3) 0.53215(2) 0.59296(3) 0.01445(11) Uani 1 1 d . . . . .
P003 P 0.27303(6) 0.52488(4) 0.55539(5) 0.01391(15) Uani 1 1 d . . . . .
P004 P 0.17444(6) 0.57769(4) 0.74764(5) 0.01393(16) Uani 1 1 d . . . . .
Cl3 Cl -0.01805(9) 0.80334(5) 0.47339(8) 0.0485(3) Uani 1 1 d . . . . .
Cl2 Cl 0.20266(10) 0.82216(5) 0.63820(8) 0.0501(3) Uani 1 1 d . . . . .
Cl Cl 0.70651(15) 0.75806(9) 0.78936(14) 0.0877(5) Uani 1 1 d . . . . .
Cl1 Cl 0.66620(14) 0.75555(8) 0.96680(16) 0.0884(5) Uani 1 1 d . . . . .
O009 O 0.29876(17) 0.65089(11) 0.66531(15) 0.0188(4) Uani 1 1 d . . . . .
C00A C 0.1549(2) 0.53102(14) 0.8434(2) 0.0158(6) Uani 1 1 d . . . . .
C00B C -0.0033(3) 0.66114(16) 0.6958(2) 0.0208(6) Uani 1 1 d . . . . .
H00B H -0.045747 0.626717 0.653952 0.025 Uiso 1 1 calc R U . . .
C00C C 0.3720(3) 0.62627(15) 0.7603(2) 0.0181(6) Uani 1 1 d . . . . .
C00D C 0.3936(2) 0.48558(15) 0.6565(2) 0.0175(6) Uani 1 1 d . . . . .
C00E C 0.3307(3) 0.60050(16) 0.5340(2) 0.0181(6) Uani 1 1 d . . . . .
C00F C 0.3385(2) 0.65466(16) 0.5930(2) 0.0188(6) Uani 1 1 d . . . . .
C00G C 0.3230(3) 0.59437(14) 0.8129(2) 0.0178(6) Uani 1 1 d . . . . .
C00H C 0.1117(3) 0.65482(14) 0.7517(2) 0.0169(6) Uani 1 1 d . . . . .
C00I C 0.3929(3) 0.57168(17) 0.9098(2) 0.0249(7) Uani 1 1 d . . . . .
H00I H 0.362021 0.551249 0.948660 0.030 Uiso 1 1 calc R U . . .
C00J C 0.1480(3) 0.46520(18) 0.2613(2) 0.0260(7) Uani 1 1 d . . . . .
H00J H 0.090495 0.478680 0.198059 0.031 Uiso 1 1 calc R U . . .
C00K C 0.3174(3) 0.42649(16) 0.4457(2) 0.0208(6) Uani 1 1 d . . . . .
H00K H 0.375862 0.413219 0.508514 0.025 Uiso 1 1 calc R U . . .
C00L C 0.3802(3) 0.71310(17) 0.5801(3) 0.0264(7) Uani 1 1 d . . . . .
H00L H 0.384233 0.749103 0.621281 0.032 Uiso 1 1 calc R U . . .
C00M C 0.3742(3) 0.44145(17) 0.7171(2) 0.0248(7) Uani 1 1 d . . . . .
H00M H 0.300566 0.433245 0.705799 0.030 Uiso 1 1 calc R U . . .
C00N C 0.2518(2) 0.47875(15) 0.4426(2) 0.0169(6) Uani 1 1 d . . . . .
C00O C 0.3675(3) 0.60747(18) 0.4604(2) 0.0231(7) Uani 1 1 d . . . . .
H00O H 0.363839 0.571610 0.419055 0.028 Uiso 1 1 calc R U . . .
C00P C 0.1724(3) 0.70660(16) 0.8114(2) 0.0232(7) Uani 1 1 d . . . . .
H00P H 0.250411 0.703034 0.849405 0.028 Uiso 1 1 calc R U . . .
C00Q C 0.1657(3) 0.49781(17) 0.3496(2) 0.0224(7) Uani 1 1 d . . . . .
H00Q H 0.119455 0.532949 0.346794 0.027 Uiso 1 1 calc R U . . .
C00R C 0.5025(3) 0.49787(18) 0.6755(2) 0.0258(7) Uani 1 1 d . . . . .
H00R H 0.517344 0.527835 0.634687 0.031 Uiso 1 1 calc R U . . .
C00S C 0.1519(3) 0.46398(16) 0.8369(2) 0.0236(7) Uani 1 1 d . . . . .
H00S H 0.160163 0.443313 0.783454 0.028 Uiso 1 1 calc R U . . .
C00T C 0.1305(3) 0.52324(17) 0.9949(2) 0.0248(7) Uani 1 1 d . . . . .
H00T H 0.123709 0.543504 1.049374 0.030 Uiso 1 1 calc R U . . .
C00U C 0.1444(3) 0.56042(16) 0.9232(2) 0.0207(6) Uani 1 1 d . . . . .
H00U H 0.146871 0.606091 0.928808 0.025 Uiso 1 1 calc R U . . .
C00V C 0.4090(3) 0.66545(18) 0.4462(2) 0.0277(7) Uani 1 1 d . . . . .
H00V H 0.432841 0.669050 0.395194 0.033 Uiso 1 1 calc R U . . .
C00W C -0.0553(3) 0.71755(17) 0.7015(3) 0.0272(7) Uani 1 1 d . . . . .
H00W H -0.133308 0.721354 0.664039 0.033 Uiso 1 1 calc R U . . .
C00X C 0.2982(3) 0.39339(18) 0.3573(3) 0.0270(7) Uani 1 1 d . . . . .
H00X H 0.342730 0.357366 0.359965 0.032 Uiso 1 1 calc R U . . .
C00Y C 0.4160(3) 0.71830(18) 0.5061(3) 0.0295(8) Uani 1 1 d . . . . .
H00Y H 0.445169 0.757934 0.496520 0.035 Uiso 1 1 calc R U . . .
C00Z C 0.4854(3) 0.63383(17) 0.8000(2) 0.0259(7) Uani 1 1 d . . . . .
H00Z H 0.516521 0.655710 0.762628 0.031 Uiso 1 1 calc R U . . .
C010 C 0.2139(3) 0.41324(17) 0.2656(3) 0.0279(8) Uani 1 1 d . . . . .
H010 H 0.201217 0.391035 0.205171 0.034 Uiso 1 1 calc R U . . .
C011 C 0.1264(3) 0.45682(18) 0.9867(2) 0.0294(8) Uani 1 1 d . . . . .
H011 H 0.116340 0.431453 1.035262 0.035 Uiso 1 1 calc R U . . .
C012 C 0.1202(3) 0.76299(16) 0.8160(2) 0.0274(7) Uani 1 1 d . . . . .
H012 H 0.162671 0.797954 0.856284 0.033 Uiso 1 1 calc R U . . .
C013 C 0.4619(3) 0.40902(19) 0.7944(3) 0.0344(9) Uani 1 1 d . . . . .
H013 H 0.447813 0.377915 0.834233 0.041 Uiso 1 1 calc R U . . .
C014 C 0.1370(3) 0.42722(18) 0.9079(3) 0.0322(8) Uani 1 1 d . . . . .
H014 H 0.134059 0.381543 0.902471 0.039 Uiso 1 1 calc R U . . .
C015 C 0.0062(3) 0.76867(17) 0.7619(3) 0.0301(8) Uani 1 1 d . . . . .
H015 H -0.029680 0.807110 0.765971 0.036 Uiso 1 1 calc R U . . .
C016 C 0.5068(3) 0.57853(19) 0.9504(3) 0.0312(8) Uani 1 1 d . . . . .
H016 H 0.553179 0.562253 1.016093 0.037 Uiso 1 1 calc R U . . .
C017 C 0.5693(3) 0.4222(2) 0.8130(3) 0.0341(9) Uani 1 1 d . . . . .
H017 H 0.629247 0.400705 0.866375 0.041 Uiso 1 1 calc R U . . .
C018 C 0.5530(3) 0.6089(2) 0.8955(3) 0.0315(8) Uani 1 1 d . . . . .
H018 H 0.631102 0.612777 0.923106 0.038 Uiso 1 1 calc R U . . .
C019 C 0.5890(3) 0.4664(2) 0.7540(3) 0.0324(8) Uani 1 1 d . . . . .
H019 H 0.663005 0.475444 0.767226 0.039 Uiso 1 1 calc R U . . .
C01A C 0.1043(3) 0.76558(19) 0.5596(3) 0.0361(9) Uani 1 1 d . . . . .
H01A H 0.135800 0.740560 0.521827 0.043 Uiso 1 1 calc R U . . .
H01B H 0.087146 0.735084 0.601982 0.043 Uiso 1 1 calc R U . . .
C01B C 0.7385(5) 0.7918(3) 0.9068(5) 0.0660(15) Uani 1 1 d . . . . .
H01C H 0.720787 0.838412 0.898017 0.079 Uiso 1 1 calc R U . . .
H01D H 0.818954 0.787434 0.950981 0.079 Uiso 1 1 calc R U . . .

loop_
_atom_site_aniso_label
_atom_site_aniso_U_11
_atom_site_aniso_U_22
_atom_site_aniso_U_33
_atom_site_aniso_U_23
_atom_site_aniso_U_13
_atom_site_aniso_U_12
I001 0.01752(12) 0.01644(12) 0.00885(11) 0.00165(6) 0.00110(9) 0.00097(6)
Cu02 0.0154(2) 0.0207(2) 0.0055(2) -0.00047(15) 0.00313(17) 0.00079(16)
P003 0.0146(4) 0.0197(4) 0.0062(3) 0.0012(3) 0.0036(3) 0.0008(3)
P004 0.0188(4) 0.0171(3) 0.0045(3) 0.0000(3) 0.0040(3) -0.0002(3)
Cl3 0.0508(6) 0.0409(5) 0.0432(5) 0.0045(4) 0.0120(5) 0.0130(5)
Cl2 0.0543(6) 0.0442(6) 0.0475(6) 0.0072(4) 0.0192(5) -0.0143(5)
Cl 0.0797(10) 0.0811(10) 0.0955(12) -0.0314(9) 0.0336(9) 0.0061(8)
Cl1 0.0750(10) 0.0777(10) 0.1245(14) -0.0399(10) 0.0557(10) -0.0395(8)
O009 0.0192(10) 0.0258(11) 0.0097(9) 0.0016(8) 0.0050(8) -0.0013(9)
C00A 0.0165(14) 0.0215(15) 0.0066(13) 0.0024(11) 0.0028(11) -0.0008(11)
C00B 0.0256(16) 0.0230(16) 0.0145(14) -0.0004(12) 0.0098(13) -0.0022(13)
C00C 0.0202(15) 0.0202(15) 0.0090(13) -0.0017(11) 0.0024(12) -0.0017(12)
C00D 0.0175(15) 0.0238(16) 0.0083(13) -0.0021(11) 0.0033(11) 0.0031(12)
C00E 0.0155(15) 0.0249(16) 0.0118(14) 0.0057(12) 0.0044(12) 0.0024(12)
C00F 0.0168(14) 0.0260(16) 0.0112(14) 0.0053(12) 0.0041(12) -0.0011(12)
C00G 0.0223(16) 0.0194(15) 0.0080(14) -0.0027(11) 0.0036(12) 0.0010(12)
C00H 0.0262(16) 0.0184(15) 0.0076(13) 0.0026(11) 0.0089(12) 0.0009(12)
C00I 0.0284(18) 0.0305(18) 0.0103(15) 0.0024(13) 0.0039(13) 0.0021(15)
C00J 0.0232(17) 0.043(2) 0.0089(14) -0.0003(13) 0.0043(13) -0.0060(14)
C00K 0.0237(16) 0.0258(16) 0.0108(14) 0.0019(12) 0.0059(13) 0.0018(13)
C00L 0.0259(17) 0.0251(17) 0.0250(17) 0.0043(13) 0.0087(14) -0.0037(14)
C00M 0.0210(16) 0.0361(19) 0.0151(15) 0.0081(13) 0.0062(13) 0.0043(14)
C00N 0.0181(15) 0.0244(15) 0.0090(13) -0.0005(11) 0.0067(12) -0.0028(12)
C00O 0.0214(16) 0.0331(18) 0.0155(15) 0.0045(13) 0.0089(13) 0.0010(14)
C00P 0.0288(17) 0.0231(16) 0.0142(14) -0.0014(12) 0.0066(13) -0.0013(13)
C00Q 0.0208(16) 0.0324(18) 0.0138(14) 0.0013(13) 0.0077(13) 0.0009(13)
C00R 0.0191(16) 0.0369(19) 0.0207(16) 0.0029(14) 0.0083(13) 0.0020(14)
C00S 0.0371(19) 0.0222(16) 0.0104(14) -0.0010(12) 0.0097(13) -0.0016(14)
C00T 0.0302(18) 0.0356(19) 0.0093(14) -0.0009(13) 0.0095(13) -0.0027(14)
C00U 0.0263(17) 0.0238(16) 0.0115(14) -0.0006(12) 0.0081(13) -0.0007(13)
C00V 0.0220(16) 0.043(2) 0.0194(16) 0.0126(14) 0.0104(14) 0.0007(15)
C00W 0.0298(18) 0.0292(18) 0.0229(17) 0.0031(14) 0.0121(14) 0.0078(14)
C00X 0.036(2) 0.0279(17) 0.0198(17) -0.0037(14) 0.0151(15) 0.0008(15)
C00Y 0.0257(17) 0.0320(19) 0.0266(18) 0.0123(14) 0.0081(15) -0.0033(14)
C00Z 0.0230(17) 0.0318(18) 0.0184(15) -0.0019(13) 0.0056(13) -0.0061(14)
C010 0.035(2) 0.037(2) 0.0127(16) -0.0072(13) 0.0119(15) -0.0069(15)
C011 0.039(2) 0.037(2) 0.0099(14) 0.0064(13) 0.0091(14) -0.0081(16)
C012 0.042(2) 0.0198(16) 0.0192(16) -0.0050(13) 0.0126(15) -0.0028(14)
C013 0.036(2) 0.045(2) 0.0188(18) 0.0148(15) 0.0092(16) 0.0120(16)
C014 0.051(2) 0.0222(17) 0.0183(17) 0.0025(14) 0.0109(16) -0.0055(16)
C015 0.045(2) 0.0221(17) 0.0257(18) 0.0015(13) 0.0186(16) 0.0076(15)
C016 0.0261(19) 0.039(2) 0.0146(16) 0.0036(14) -0.0026(14) 0.0012(16)
C017 0.030(2) 0.047(2) 0.0149(16) 0.0048(15) 0.0017(15) 0.0168(17)
C018 0.0192(17) 0.040(2) 0.0238(18) -0.0009(15) -0.0002(14) -0.0016(15)
C019 0.0159(16) 0.048(2) 0.0257(18) -0.0038(16) 0.0030(14) 0.0044(15)
C01A 0.042(2) 0.0291(19) 0.037(2) 0.0094(16) 0.0169(18) 0.0012(16)
C01B 0.059(3) 0.047(3) 0.091(4) -0.015(3) 0.033(3) -0.005(2)

loop_
_atom_type_symbol
_atom_type_description
_atom_type_scat_dispersion_real
_atom_type_scat_dispersion_imag
_atom_type_scat_source
C C 0.0181 0.0091 'International Tables Vol C Tables 4.2.6.8 and 6.1.1.4'
H H 0.0000 0.0000 'International Tables Vol C Tables 4.2.6.8 and 6.1.1.4'
Cl Cl 0.3639 0.7018 'International Tables Vol C Tables 4.2.6.8 and 6.1.1.4'
Cu Cu -1.9646 0.5888 'International Tables Vol C Tables 4.2.6.8 and 6.1.1.4'
I I -0.3257 6.8362 'International Tables Vol C Tables 4.2.6.8 and 6.1.1.4'
O O 0.0492 0.0322 'International Tables Vol C Tables 4.2.6.8 and 6.1.1.4'
P P 0.2955 0.4335 'International Tables Vol C Tables 4.2.6.8 and 6.1.1.4'

loop_
_geom_angle_atom_site_label_1
_geom_angle_atom_site_label_2
_geom_angle_atom_site_label_3
_geom_angle
_geom_angle_site_symmetry_1
_geom_angle_site_symmetry_3
_geom_angle_publ_flag
Cu02 I001 Cu02 82.294(14) . 3_566 ?
I001 Cu02 I001 97.706(14) . 3_566 ?
P003 Cu02 I001 108.46(2) . . ?
P003 Cu02 I001 104.33(2) . 3_566 ?
P004 Cu02 I001 117.77(2) . 3_566 ?
P004 Cu02 I001 114.29(3) . . ?
P004 Cu02 P003 112.81(3) . . ?
C00D P003 Cu02 112.33(10) . . ?
C00D P003 C00E 103.17(14) . . ?
C00E P003 Cu02 117.79(10) . . ?
C00N P003 Cu02 117.34(10) . . ?
C00N P003 C00D 103.11(14) . . ?
C00N P003 C00E 101.06(14) . . ?
C00A P004 Cu02 118.91(10) . . ?
C00G P004 Cu02 110.59(10) . . ?
C00G P004 C00A 101.60(14) . . ?
C00H P004 Cu02 118.08(9) . . ?
C00H P004 C00A 101.82(13) . . ?
C00H P004 C00G 103.60(14) . . ?
C00C O009 C00F 116.4(2) . . ?
C00S C00A P004 118.9(2) . . ?
C00S C00A C00U 119.0(3) . . ?
C00U C00A P004 122.1(2) . . ?
C00H C00B H00B 119.9 . . ?
C00W C00B H00B 119.9 . . ?
C00W C00B C00H 120.2(3) . . ?
C00G C00C O009 115.6(3) . . ?
C00Z C00C O009 122.1(3) . . ?
C00Z C00C C00G 122.2(3) . . ?
C00M C00D P003 117.5(2) . . ?
C00M C00D C00R 118.8(3) . . ?
C00R C00D P003 123.7(2) . . ?
C00F C00E P003 119.6(2) . . ?
C00O C00E P003 123.5(3) . . ?
C00O C00E C00F 116.9(3) . . ?
C00E C00F O009 119.1(3) . . ?
C00L C00F O009 118.4(3) . . ?
C00L C00F C00E 122.4(3) . . ?
C00C C00G P004 118.8(2) . . ?
C00I C00G P004 123.5(3) . . ?
C00I C00G C00C 117.4(3) . . ?
C00B C00H P004 118.2(2) . . ?
C00P C00H P004 123.0(2) . . ?
C00P C00H C00B 118.7(3) . . ?
C00G C00I H00I 119.5 . . ?
C016 C00I C00G 121.0(3) . . ?
C016 C00I H00I 119.5 . . ?
C00Q C00J H00J 119.9 . . ?
C010 C00J H00J 119.9 . . ?
C010 C00J C00Q 120.1(3) . . ?
C00N C00K H00K 119.7 . . ?
C00N C00K C00X 120.5(3) . . ?
C00X C00K H00K 119.7 . . ?
C00F C00L H00L 120.4 . . ?
C00F C00L C00Y 119.1(3) . . ?
C00Y C00L H00L 120.4 . . ?
C00D C00M H00M 119.7 . . ?
C00D C00M C013 120.6(3) . . ?
C013 C00M H00M 119.7 . . ?
C00K C00N P003 122.9(2) . . ?
C00K C00N C00Q 119.3(3) . . ?
C00Q C00N P003 117.8(2) . . ?
C00E C00O H00O 119.3 . . ?
C00V C00O C00E 121.4(3) . . ?
C00V C00O H00O 119.3 . . ?
C00H C00P H00P 119.6 . . ?
C012 C00P C00H 120.8(3) . . ?
C012 C00P H00P 119.6 . . ?
C00J C00Q C00N 119.9(3) . . ?
C00J C00Q H00Q 120.0 . . ?
C00N C00Q H00Q 120.0 . . ?
C00D C00R H00R 120.0 . . ?
C019 C00R C00D 120.0(3) . . ?
C019 C00R H00R 120.0 . . ?
C00A C00S H00S 119.8 . . ?
C014 C00S C00A 120.4(3) . . ?
C014 C00S H00S 119.8 . . ?
C00U C00T H00T 120.1 . . ?
C011 C00T H00T 120.1 . . ?
C011 C00T C00U 119.9(3) . . ?
C00A C00U H00U 119.8 . . ?
C00T C00U C00A 120.4(3) . . ?
C00T C00U H00U 119.8 . . ?
C00O C00V H00V 119.8 . . ?
C00O C00V C00Y 120.4(3) . . ?
C00Y C00V H00V 119.8 . . ?
C00B C00W H00W 119.8 . . ?
C00B C00W C015 120.5(3) . . ?
C015 C00W H00W 119.8 . . ?
C00K C00X H00X 120.2 . . ?
C010 C00X C00K 119.7(3) . . ?
C010 C00X H00X 120.2 . . ?
C00L C00Y H00Y 120.1 . . ?
C00V C00Y C00L 119.7(3) . . ?
C00V C00Y H00Y 120.1 . . ?
C00C C00Z H00Z 120.5 . . ?
C00C C00Z C018 119.0(3) . . ?
C018 C00Z H00Z 120.5 . . ?
C00J C010 C00X 120.4(3) . . ?
C00J C010 H010 119.8 . . ?
C00X C010 H010 119.8 . . ?
C00T C011 H011 119.9 . . ?
C014 C011 C00T 120.2(3) . . ?
C014 C011 H011 119.9 . . ?
C00P C012 H012 119.9 . . ?
C00P C012 C015 120.3(3) . . ?
C015 C012 H012 119.9 . . ?
C00M C013 H013 120.0 . . ?
C017 C013 C00M 119.9(3) . . ?
C017 C013 H013 120.0 . . ?
C00S C014 H014 119.9 . . ?
C011 C014 C00S 120.2(3) . . ?
C011 C014 H014 119.9 . . ?
C00W C015 H015 120.3 . . ?
C012 C015 C00W 119.5(3) . . ?
C012 C015 H015 120.3 . . ?
C00I C016 H016 119.9 . . ?
C018 C016 C00I 120.3(3) . . ?
C018 C016 H016 119.9 . . ?
C013 C017 H017 120.1 . . ?
C019 C017 C013 119.8(3) . . ?
C019 C017 H017 120.1 . . ?
C00Z C018 H018 120.0 . . ?
C016 C018 C00Z 120.1(3) . . ?
C016 C018 H018 120.0 . . ?
C00R C019 H019 119.5 . . ?
C017 C019 C00R 120.9(3) . . ?
C017 C019 H019 119.5 . . ?
Cl3 C01A Cl2 111.5(2) . . ?
Cl3 C01A H01A 109.3 . . ?
Cl3 C01A H01B 109.3 . . ?
Cl2 C01A H01A 109.3 . . ?
Cl2 C01A H01B 109.3 . . ?
H01A C01A H01B 108.0 . . ?
Cl C01B Cl1 112.9(3) . . ?
Cl C01B H01C 109.0 . . ?
Cl C01B H01D 109.0 . . ?
Cl1 C01B H01C 109.0 . . ?
Cl1 C01B H01D 109.0 . . ?
H01C C01B H01D 107.8 . . ?

loop_
_geom_bond_atom_site_label_1
_geom_bond_atom_site_label_2
_geom_bond_distance
_geom_bond_site_symmetry_2
_geom_bond_publ_flag
I001 Cu02 2.6424(4) . ?
I001 Cu02 2.7550(5) 3_566 ?
Cu02 P003 2.2925(8) . ?
Cu02 P004 2.2840(8) . ?
P003 C00D 1.834(3) . ?
P003 C00E 1.842(3) . ?
P003 C00N 1.831(3) . ?
P004 C00A 1.832(3) . ?
P004 C00G 1.830(3) . ?
P004 C00H 1.825(3) . ?
Cl3 C01A 1.754(4) . ?
Cl2 C01A 1.762(4) . ?
Cl C01B 1.738(6) . ?
Cl1 C01B 1.762(6) . ?
O009 C00C 1.400(4) . ?
O009 C00F 1.401(4) . ?
C00A C00S 1.393(4) . ?
C00A C00U 1.393(4) . ?
C00B H00B 0.9500 . ?
C00B C00H 1.401(5) . ?
C00B C00W 1.388(5) . ?
C00C C00G 1.398(5) . ?
C00C C00Z 1.384(5) . ?
C00D C00M 1.387(5) . ?
C00D C00R 1.396(5) . ?
C00E C00F 1.397(5) . ?
C00E C00O 1.396(4) . ?
C00F C00L 1.387(5) . ?
C00G C00I 1.396(4) . ?
C00H C00P 1.398(4) . ?
C00I H00I 0.9500 . ?
C00I C016 1.388(5) . ?
C00J H00J 0.9500 . ?
C00J C00Q 1.393(5) . ?
C00J C010 1.383(5) . ?
C00K H00K 0.9500 . ?
C00K C00N 1.390(5) . ?
C00K C00X 1.394(5) . ?
C00L H00L 0.9500 . ?
C00L C00Y 1.389(5) . ?
C00M H00M 0.9500 . ?
C00M C013 1.395(5) . ?
C00N C00Q 1.399(4) . ?
C00O H00O 0.9500 . ?
C00O C00V 1.383(5) . ?
C00P H00P 0.9500 . ?
C00P C012 1.384(5) . ?
C00Q H00Q 0.9500 . ?
C00R H00R 0.9500 . ?
C00R C019 1.385(5) . ?
C00S H00S 0.9500 . ?
C00S C014 1.386(5) . ?
C00T H00T 0.9500 . ?
C00T C00U 1.392(5) . ?
C00T C011 1.382(5) . ?
C00U H00U 0.9500 . ?
C00V H00V 0.9500 . ?
C00V C00Y 1.385(6) . ?
C00W H00W 0.9500 . ?
C00W C015 1.394(5) . ?
C00X H00X 0.9500 . ?
C00X C010 1.384(5) . ?
C00Y H00Y 0.9500 . ?
C00Z H00Z 0.9500 . ?
C00Z C018 1.391(5) . ?
C010 H010 0.9500 . ?
C011 H011 0.9500 . ?
C011 C014 1.381(5) . ?
C012 H012 0.9500 . ?
C012 C015 1.387(5) . ?
C013 H013 0.9500 . ?
C013 C017 1.380(6) . ?
C014 H014 0.9500 . ?
C015 H015 0.9500 . ?
C016 H016 0.9500 . ?
C016 C018 1.382(6) . ?
C017 H017 0.9500 . ?
C017 C019 1.373(6) . ?
C018 H018 0.9500 . ?
C019 H019 0.9500 . ?
C01A H01A 0.9900 . ?
C01A H01B 0.9900 . ?
C01B H01C 0.9900 . ?
C01B H01D 0.9900 . ?

loop_
_geom_torsion_atom_site_label_1
_geom_torsion_atom_site_label_2
_geom_torsion_atom_site_label_3
_geom_torsion_atom_site_label_4
_geom_torsion
_geom_torsion_site_symmetry_1
_geom_torsion_site_symmetry_2
_geom_torsion_site_symmetry_3
_geom_torsion_site_symmetry_4
_geom_torsion_publ_flag
Cu02 P003 C00D C00M 27.7(3) . . . . ?
Cu02 P003 C00D C00R -152.0(2) . . . . ?
Cu02 P003 C00E C00F 37.9(3) . . . . ?
Cu02 P003 C00E C00O -141.6(2) . . . . ?
Cu02 P003 C00N C00K -122.8(2) . . . . ?
Cu02 P003 C00N C00Q 57.5(3) . . . . ?
Cu02 P004 C00A C00S 23.6(3) . . . . ?
Cu02 P004 C00A C00U -157.3(2) . . . . ?
Cu02 P004 C00G C00C 48.5(3) . . . . ?
Cu02 P004 C00G C00I -125.2(3) . . . . ?
Cu02 P004 C00H C00B 49.0(3) . . . . ?
Cu02 P004 C00H C00P -134.0(2) . . . . ?
P003 C00D C00M C013 179.0(3) . . . . ?
P003 C00D C00R C019 179.6(3) . . . . ?
P003 C00E C00F O009 -2.0(4) . . . . ?
P003 C00E C00F C00L -179.4(2) . . . . ?
P003 C00E C00O C00V 179.2(3) . . . . ?
P003 C00N C00Q C00J 178.5(3) . . . . ?
P004 C00A C00S C014 -179.8(3) . . . . ?
P004 C00A C00U C00T -179.6(2) . . . . ?
P004 C00G C00I C016 171.4(3) . . . . ?
P004 C00H C00P C012 -176.6(2) . . . . ?
O009 C00C C00G P004 8.7(4) . . . . ?
O009 C00C C00G C00I -177.2(3) . . . . ?
O009 C00C C00Z C018 179.1(3) . . . . ?
O009 C00F C00L C00Y -177.6(3) . . . . ?
C00A P004 C00G C00C 175.7(2) . . . . ?
C00A P004 C00G C00I 2.0(3) . . . . ?
C00A P004 C00H C00B -83.2(2) . . . . ?
C00A P004 C00H C00P 93.8(3) . . . . ?
C00A C00S C014 C011 -0.9(6) . . . . ?
C00B C00H C00P C012 0.3(4) . . . . ?
C00B C00W C015 C012 0.4(5) . . . . ?
C00C O009 C00F C00E 85.4(3) . . . . ?
C00C O009 C00F C00L -97.1(3) . . . . ?
C00C C00G C00I C016 -2.4(5) . . . . ?
C00C C00Z C018 C016 -1.6(6) . . . . ?
C00D P003 C00E C00F -86.4(3) . . . . ?
C00D P003 C00E C00O 94.0(3) . . . . ?
C00D P003 C00N C00K 1.2(3) . . . . ?
C00D P003 C00N C00Q -178.4(2) . . . . ?
C00D C00M C013 C017 1.9(6) . . . . ?
C00D C00R C019 C017 1.0(6) . . . . ?
C00E P003 C00D C00M 155.6(3) . . . . ?
C00E P003 C00D C00R -24.2(3) . . . . ?
C00E P003 C00N C00K 107.7(3) . . . . ?
C00E P003 C00N C00Q -72.0(3) . . . . ?
C00E C00F C00L C00Y -0.2(5) . . . . ?
C00E C00O C00V C00Y 0.6(5) . . . . ?
C00F O009 C00C C00G -150.6(3) . . . . ?
C00F O009 C00C C00Z 30.3(4) . . . . ?
C00F C00E C00O C00V -0.3(5) . . . . ?
C00F C00L C00Y C00V 0.4(5) . . . . ?
C00G P004 C00A C00S -97.9(3) . . . . ?
C00G P004 C00A C00U 81.2(3) . . . . ?
C00G P004 C00H C00B 171.6(2) . . . . ?
C00G P004 C00H C00P -11.4(3) . . . . ?
C00G C00C C00Z C018 0.0(5) . . . . ?
C00G C00I C016 C018 0.9(6) . . . . ?
C00H P004 C00A C00S 155.3(3) . . . . ?
C00H P004 C00A C00U -25.6(3) . . . . ?
C00H P004 C00G C00C -78.9(3) . . . . ?
C00H P004 C00G C00I 107.3(3) . . . . ?
C00H C00B C00W C015 0.7(5) . . . . ?
C00H C00P C012 C015 0.7(5) . . . . ?
C00I C016 C018 C00Z 1.1(6) . . . . ?
C00K C00N C00Q C00J -1.2(5) . . . . ?
C00K C00X C010 C00J -0.7(5) . . . . ?
C00M C00D C00R C019 -0.2(5) . . . . ?
C00M C013 C017 C019 -1.1(6) . . . . ?
C00N P003 C00D C00M -99.5(3) . . . . ?
C00N P003 C00D C00R 80.7(3) . . . . ?
C00N P003 C00E C00F 167.1(2) . . . . ?
C00N P003 C00E C00O -12.4(3) . . . . ?
C00N C00K C00X C010 0.8(5) . . . . ?
C00O C00E C00F O009 177.6(3) . . . . ?
C00O C00E C00F C00L 0.2(5) . . . . ?
C00O C00V C00Y C00L -0.5(5) . . . . ?
C00P C012 C015 C00W -1.1(5) . . . . ?
C00Q C00J C010 C00X -0.3(5) . . . . ?
C00R C00D C00M C013 -1.2(5) . . . . ?
C00S C00A C00U C00T -0.4(5) . . . . ?
C00T C011 C014 C00S 0.1(6) . . . . ?
C00U C00A C00S C014 1.0(5) . . . . ?
C00U C00T C011 C014 0.5(6) . . . . ?
C00W C00B C00H P004 176.1(2) . . . . ?
C00W C00B C00H C00P -1.0(4) . . . . ?
C00X C00K C00N P003 -179.5(3) . . . . ?
C00X C00K C00N C00Q 0.2(5) . . . . ?
C00Z C00C C00G P004 -172.1(3) . . . . ?
C00Z C00C C00G C00I 2.0(5) . . . . ?
C010 C00J C00Q C00N 1.3(5) . . . . ?
C011 C00T C00U C00A -0.3(5) . . . . ?
C013 C017 C019 C00R -0.3(6) . . . . ?
